data_7134074
loop_
_publ_author_name
'Velichko, Viktoria'
'Moi, Davide'
'Soddu, Francesco'
'Scipione, Roberto'
'Podda, Enrico'
'Luridiana, Alberto'
'Cambie, Dario'
'Secci, Francesco'
'Cabua, Maria Chiara'

_publ_section_title
;
 Two-step continuous flow-driven synthesis of 1,1-cyclopropane
 aminoketones.
;
_journal_name_full 'Chemical communications (Cambridge, England)'
_journal_paper_doi 10.1039/d4cc04089a
_journal_year 2024
_chemical_formula_moiety 'C15 H21 N O2'
_chemical_formula_sum 'C15 H21 N O2'
_chemical_formula_weight 247.33
_space_group_crystal_system monoclinic
_space_group_IT_number 14
_space_group_name_Hall '-P 2yn'
_space_group_name_H-M_alt 'P 1 21/n 1'
_atom_sites_solution_hydrogens mixed
_atom_sites_solution_primary dual
_audit_creation_date 2024-07-23
_audit_creation_method
;
Olex2 1.5
(compiled 2024.02.16 svn.r378c4104 for OlexSys, GUI svn.r6928)
;
_audit_update_record
;
2024-07-25 deposited with the CCDC.	2024-12-18 downloaded from the CCDC.
;
_cell_angle_alpha 90
_cell_angle_beta 109.5000(10)
_cell_angle_gamma 90
_cell_formula_units_Z 4
_cell_length_a 9.6259(3)
_cell_length_b 11.2341(3)
_cell_length_c 13.6882(4)
_cell_measurement_reflns_used 9935
_cell_measurement_temperature 100(2)
_cell_measurement_theta_max 28.241
_cell_measurement_theta_min 2.272
_cell_volume 1395.32(7)
_computing_cell_refinement 'SAINT V8.40B (?, 2016)'
_computing_data_reduction 'SAINT V8.40B (?, 2016)'
_computing_molecular_graphics 'Olex2 1.5 (Dolomanov et al., 2009)'
_computing_publication_material 'Olex2 1.5 (Dolomanov et al., 2009)'
_computing_structure_refinement 'XL  (Sheldrick, 2008)'
_computing_structure_solution 'SHELXT 2018/2 (Sheldrick, 2018)'
_diffrn_ambient_temperature 100(2)
_diffrn_detector 'Bruker PHOTON II area detector'
_diffrn_detector_area_resol_mean 7.9
_diffrn_detector_type 'CPAD area detector'
_diffrn_measured_fraction_theta_full 0.998
_diffrn_measured_fraction_theta_max 0.998
_diffrn_measurement_device 'Bruker D8 Venture'
_diffrn_measurement_device_type 'Bruker D8 Venture'
_diffrn_measurement_method '\w scans'
_diffrn_radiation_monochromator 'mirror optics'
_diffrn_radiation_probe x-ray
_diffrn_radiation_type MoK\a
_diffrn_radiation_wavelength 0.71073
_diffrn_reflns_av_R_equivalents 0.0439
_diffrn_reflns_av_unetI/netI 0.0207
_diffrn_reflns_Laue_measured_fraction_full 0.998
_diffrn_reflns_Laue_measured_fraction_max 0.998
_diffrn_reflns_limit_h_max 12
_diffrn_reflns_limit_h_min -12
_diffrn_reflns_limit_k_max 14
_diffrn_reflns_limit_k_min -14
_diffrn_reflns_limit_l_max 18
_diffrn_reflns_limit_l_min -18
_diffrn_reflns_number 32973
_diffrn_reflns_point_group_measured_fraction_full 0.998
_diffrn_reflns_point_group_measured_fraction_max 0.998
_diffrn_reflns_theta_full 25.242
_diffrn_reflns_theta_max 28.295
_diffrn_reflns_theta_min 2.272
_diffrn_source 'microfocus sealed X-ray tube'
_diffrn_source_current 1.0
_diffrn_source_power 0.05
_diffrn_source_type 'Incoatec I\ms'
_diffrn_source_voltage 50.0
_exptl_absorpt_coefficient_mu 0.077
_exptl_absorpt_correction_T_max 0.7457
_exptl_absorpt_correction_T_min 0.6906
_exptl_absorpt_correction_type multi-scan
_exptl_absorpt_process_details
;
SADABS-2016/2 (Bruker,2016/2) was used for absorption correction.
wR2(int) was 0.0924 before and 0.0570 after correction.
The Ratio of minimum to maximum transmission is 0.9261.
The \l/2 correction factor is Not present.
;
_exptl_crystal_colour colourless
_exptl_crystal_colour_primary colourless
_exptl_crystal_density_diffrn 1.177
_exptl_crystal_description prism
_exptl_crystal_F_000 536
_exptl_crystal_size_max 0.3
_exptl_crystal_size_mid 0.08
_exptl_crystal_size_min 0.08
_refine_diff_density_max 0.717
_refine_diff_density_min -0.277
_refine_diff_density_rms 0.052
_refine_ls_extinction_method none
_refine_ls_goodness_of_fit_ref 1.077
_refine_ls_hydrogen_treatment mixed
_refine_ls_matrix_type full
_refine_ls_number_parameters 172
_refine_ls_number_reflns 3460
_refine_ls_number_restraints 0
_refine_ls_restrained_S_all 1.077
_refine_ls_R_factor_all 0.0672
_refine_ls_R_factor_gt 0.0590
_refine_ls_shift/su_max 0.000
_refine_ls_shift/su_mean 0.000
_refine_ls_structure_factor_coef Fsqd
_refine_ls_weighting_details 'w=1/[\s^2^(Fo^2^)+(0.0529P)^2^+1.3926P] where P=(Fo^2^+2Fc^2^)/3'
_refine_ls_weighting_scheme calc
_refine_ls_wR_factor_gt 0.1455
_refine_ls_wR_factor_ref 0.1509
_reflns_Friedel_coverage 0.000
_reflns_number_gt 3013
_reflns_number_total 3460
_reflns_threshold_expression 'I > 2\s(I)'
_cod_data_source_file d4cc04089a2.cif
_cod_data_source_block 5s
_cod_database_code 7134074
_shelx_shelxl_version_number 2019/1
_shelx_space_group_comment
;
The symmetry employed for this shelxl refinement is uniquely defined
by the following loop, which should always be used as a source of
symmetry information in preference to the above space-group names.
They are only intended as comments.
;
_shelx_estimated_absorpt_t_max 0.994
_shelx_estimated_absorpt_t_min 0.977
_olex2_refinement_description
;
1.a Secondary CH2 refined with riding coordinates:
 C4(H4A,H4B), C8(H8A,H8B), C9(H9A,H9B)
1.b Aromatic/amide H refined with riding coordinates:
 C11(H11), C12(H12), C14(H14), C15(H15)
1.c Idealised Me refined as rotating group:
 C5(H5A,H5B,H5C), C6(H6A,H6B,H6C), C7(H7A,H7B,H7C)
;
_olex2_submission_original_sample_id FS1
_olex2_submission_special_instructions 'No special instructions were received'

loop_
_space_group_symop_operation_xyz
'x, y, z'
'-x+1/2, y+1/2, -z+1/2'
'-x, -y, -z'
'x-1/2, -y-1/2, z-1/2'

loop_
_atom_site_label
_atom_site_type_symbol
_atom_site_fract_x
_atom_site_fract_y
_atom_site_fract_z
_atom_site_U_iso_or_equiv
_atom_site_adp_type
_atom_site_occupancy
_atom_site_site_symmetry_order
_atom_site_calc_flag
_atom_site_refinement_flags_posn
_atom_site_refinement_flags_adp
_atom_site_refinement_flags_occupancy
_atom_site_disorder_assembly
_atom_site_disorder_group
O1 O 0.07829(13) 0.43690(12) 0.63881(10) 0.0249(3) Uani 1 1 d . . . . .
H1 H 0.008(3) 0.421(2) 0.585(2) 0.037 Uiso 1 1 d . U . . .
O2 O 0.49381(14) 1.15663(11) 0.29337(10) 0.0258(3) Uani 1 1 d . . . . .
H2 H 0.517(3) 1.132(2) 0.242(2) 0.039 Uiso 1 1 d . U . . .
N1 N 0.18947(16) 0.60686(14) 0.50220(12) 0.0277(3) Uani 1 1 d . . . . .
C1 C 0.26067(18) 0.53490(16) 0.57092(14) 0.0247(4) Uani 1 1 d . . . . .
C2 C 0.20856(18) 0.42585(15) 0.61458(13) 0.0236(3) Uani 1 1 d . . . . .
C3 C 0.35380(19) 0.43707(17) 0.71033(14) 0.0278(4) Uani 1 1 d . . . . .
C4 C 0.41722(19) 0.52103(17) 0.64463(14) 0.0278(4) Uani 1 1 d . . . . .
H4A H 0.461129 0.595433 0.680522 0.033 Uiso 1 1 calc R U . . .
H4B H 0.484393 0.481082 0.613779 0.033 Uiso 1 1 calc R U . . .
C5 C 0.2015(2) 0.31696(18) 0.54684(17) 0.0359(5) Uani 1 1 d . . . . .
H5A H 0.187479 0.245413 0.583433 0.054 Uiso 1 1 calc R U . . .
H5B H 0.293711 0.310094 0.531612 0.054 Uiso 1 1 calc R U . . .
H5C H 0.118839 0.325295 0.481878 0.054 Uiso 1 1 calc R U . . .
C6 C 0.4409(2) 0.3261(2) 0.7549(2) 0.0441(6) Uani 1 1 d . . . . .
H6A H 0.385851 0.277803 0.789146 0.066 Uiso 1 1 calc R U . . .
H6B H 0.536153 0.348697 0.805545 0.066 Uiso 1 1 calc R U . . .
H6C H 0.457285 0.279859 0.699033 0.066 Uiso 1 1 calc R U . . .
C7 C 0.3242(2) 0.5083(2) 0.79686(15) 0.0381(5) Uani 1 1 d . . . . .
H7A H 0.271360 0.581752 0.768002 0.057 Uiso 1 1 calc R U . . .
H7B H 0.418020 0.528298 0.850310 0.057 Uiso 1 1 calc R U . . .
H7C H 0.264188 0.460550 0.827568 0.057 Uiso 1 1 calc R U . . .
C8 C 0.27032(19) 0.70253(17) 0.47242(15) 0.0302(4) Uani 1 1 d . . . . .
H8A H 0.304375 0.674498 0.415668 0.036 Uiso 1 1 calc R U . . .
H8B H 0.358305 0.723406 0.532264 0.036 Uiso 1 1 calc R U . . .
C9 C 0.17454(19) 0.81273(16) 0.43685(14) 0.0250(4) Uani 1 1 d . . . . .
H9A H 0.081504 0.790085 0.382119 0.030 Uiso 1 1 calc R U . . .
H9B H 0.149450 0.845859 0.495879 0.030 Uiso 1 1 calc R U . . .
C10 C 0.25224(17) 0.90670(15) 0.39528(13) 0.0211(3) Uani 1 1 d . . . . .
C11 C 0.29192(18) 1.01615(15) 0.44402(13) 0.0229(3) Uani 1 1 d . . . . .
H11 H 0.264936 1.034387 0.503053 0.027 Uiso 1 1 calc R U . . .
C12 C 0.37017(18) 1.09939(15) 0.40821(13) 0.0229(3) Uani 1 1 d . . . . .
H12 H 0.395025 1.174035 0.442180 0.027 Uiso 1 1 calc R U . . .
C13 C 0.41205(17) 1.07372(14) 0.32300(13) 0.0201(3) Uani 1 1 d . . . . .
C14 C 0.37016(19) 0.96604(15) 0.27145(13) 0.0242(4) Uani 1 1 d . . . . .
H14 H 0.395740 0.948552 0.211706 0.029 Uiso 1 1 calc R U . . .
C15 C 0.29081(19) 0.88423(16) 0.30766(13) 0.0243(4) Uani 1 1 d . . . . .
H15 H 0.262116 0.811089 0.271743 0.029 Uiso 1 1 calc R U . . .

loop_
_atom_site_aniso_label
_atom_site_aniso_U_11
_atom_site_aniso_U_22
_atom_site_aniso_U_33
_atom_site_aniso_U_23
_atom_site_aniso_U_13
_atom_site_aniso_U_12
O1 0.0196(6) 0.0331(7) 0.0234(6) -0.0015(5) 0.0091(5) -0.0035(5)
O2 0.0340(7) 0.0199(6) 0.0294(6) -0.0007(5) 0.0183(5) -0.0042(5)
N1 0.0230(7) 0.0267(8) 0.0314(8) 0.0067(6) 0.0065(6) -0.0050(6)
C1 0.0209(7) 0.0248(8) 0.0288(8) 0.0010(7) 0.0087(6) -0.0035(6)
C2 0.0234(8) 0.0219(8) 0.0267(8) -0.0001(7) 0.0101(6) 0.0000(6)
C3 0.0222(8) 0.0257(9) 0.0315(9) 0.0060(7) 0.0036(7) -0.0007(7)
C4 0.0206(8) 0.0289(9) 0.0318(9) 0.0048(7) 0.0061(7) -0.0026(7)
C5 0.0403(11) 0.0292(10) 0.0416(11) -0.0114(8) 0.0180(9) -0.0030(8)
C6 0.0315(10) 0.0303(10) 0.0609(14) 0.0130(10) 0.0027(10) 0.0067(8)
C7 0.0435(11) 0.0414(12) 0.0254(9) -0.0055(8) 0.0059(8) -0.0096(9)
C8 0.0218(8) 0.0337(10) 0.0328(9) 0.0123(8) 0.0061(7) -0.0045(7)
C9 0.0269(8) 0.0242(8) 0.0266(8) -0.0013(7) 0.0125(7) -0.0064(7)
C10 0.0205(7) 0.0212(8) 0.0222(7) 0.0013(6) 0.0079(6) -0.0018(6)
C11 0.0254(8) 0.0224(8) 0.0242(8) -0.0017(6) 0.0127(6) -0.0012(6)
C12 0.0247(8) 0.0184(8) 0.0276(8) -0.0034(6) 0.0115(7) -0.0009(6)
C13 0.0206(7) 0.0178(7) 0.0227(7) 0.0024(6) 0.0083(6) 0.0011(6)
C14 0.0299(8) 0.0233(8) 0.0222(8) -0.0023(6) 0.0124(7) -0.0026(7)
C15 0.0284(8) 0.0213(8) 0.0241(8) -0.0035(6) 0.0101(7) -0.0050(6)

loop_
_atom_type_symbol
_atom_type_description
_atom_type_scat_dispersion_real
_atom_type_scat_dispersion_imag
_atom_type_scat_source
C C 0.0033 0.0016 'International Tables Vol C Tables 4.2.6.8 and 6.1.1.4'
H H 0.0000 0.0000 'International Tables Vol C Tables 4.2.6.8 and 6.1.1.4'
N N 0.0061 0.0033 'International Tables Vol C Tables 4.2.6.8 and 6.1.1.4'
O O 0.0106 0.0060 'International Tables Vol C Tables 4.2.6.8 and 6.1.1.4'

loop_
_geom_angle_atom_site_label_1
_geom_angle_atom_site_label_2
_geom_angle_atom_site_label_3
_geom_angle
_geom_angle_site_symmetry_1
_geom_angle_site_symmetry_3
_geom_angle_publ_flag
C2 O1 H1 107.6(16) . . ?
C13 O2 H2 110.8(17) . . ?
C1 N1 C8 118.27(15) . . ?
N1 C1 C2 130.10(16) . . ?
N1 C1 C4 137.50(16) . . ?
C4 C1 C2 92.33(13) . . ?
O1 C2 C1 117.34(14) . . ?
O1 C2 C3 114.32(14) . . ?
O1 C2 C5 110.66(15) . . ?
C1 C2 C3 86.84(13) . . ?
C1 C2 C5 111.20(15) . . ?
C5 C2 C3 114.77(15) . . ?
C4 C3 C2 88.74(13) . . ?
C6 C3 C2 119.34(16) . . ?
C6 C3 C4 117.36(17) . . ?
C6 C3 C7 109.85(18) . . ?
C7 C3 C2 110.08(15) . . ?
C7 C3 C4 109.80(16) . . ?
C1 C4 C3 87.28(13) . . ?
C1 C4 H4A 114.1 . . ?
C1 C4 H4B 114.1 . . ?
C3 C4 H4A 114.1 . . ?
C3 C4 H4B 114.1 . . ?
H4A C4 H4B 111.3 . . ?
C2 C5 H5A 109.5 . . ?
C2 C5 H5B 109.5 . . ?
C2 C5 H5C 109.5 . . ?
H5A C5 H5B 109.5 . . ?
H5A C5 H5C 109.5 . . ?
H5B C5 H5C 109.5 . . ?
C3 C6 H6A 109.5 . . ?
C3 C6 H6B 109.5 . . ?
C3 C6 H6C 109.5 . . ?
H6A C6 H6B 109.5 . . ?
H6A C6 H6C 109.5 . . ?
H6B C6 H6C 109.5 . . ?
C3 C7 H7A 109.5 . . ?
C3 C7 H7B 109.5 . . ?
C3 C7 H7C 109.5 . . ?
H7A C7 H7B 109.5 . . ?
H7A C7 H7C 109.5 . . ?
H7B C7 H7C 109.5 . . ?
N1 C8 H8A 109.3 . . ?
N1 C8 H8B 109.3 . . ?
N1 C8 C9 111.40(14) . . ?
H8A C8 H8B 108.0 . . ?
C9 C8 H8A 109.3 . . ?
C9 C8 H8B 109.3 . . ?
C8 C9 H9A 109.3 . . ?
C8 C9 H9B 109.3 . . ?
H9A C9 H9B 108.0 . . ?
C10 C9 C8 111.44(14) . . ?
C10 C9 H9A 109.3 . . ?
C10 C9 H9B 109.3 . . ?
C11 C10 C9 121.91(15) . . ?
C11 C10 C15 117.67(15) . . ?
C15 C10 C9 120.39(15) . . ?
C10 C11 H11 119.3 . . ?
C12 C11 C10 121.37(15) . . ?
C12 C11 H11 119.3 . . ?
C11 C12 H12 119.9 . . ?
C13 C12 C11 120.10(15) . . ?
C13 C12 H12 119.9 . . ?
O2 C13 C12 117.81(15) . . ?
O2 C13 C14 122.75(15) . . ?
C12 C13 C14 119.44(15) . . ?
C13 C14 H14 120.1 . . ?
C15 C14 C13 119.72(15) . . ?
C15 C14 H14 120.1 . . ?
C10 C15 H15 119.2 . . ?
C14 C15 C10 121.63(16) . . ?
C14 C15 H15 119.2 . . ?

loop_
_geom_bond_atom_site_label_1
_geom_bond_atom_site_label_2
_geom_bond_distance
_geom_bond_site_symmetry_2
_geom_bond_publ_flag
O1 H1 0.84(3) . ?
O1 C2 1.406(2) . ?
O2 H2 0.85(3) . ?
O2 C13 1.3654(19) . ?
N1 C1 1.256(2) . ?
N1 C8 1.462(2) . ?
C1 C2 1.520(2) . ?
C1 C4 1.516(2) . ?
C2 C3 1.570(2) . ?
C2 C5 1.523(2) . ?
C3 C4 1.561(2) . ?
C3 C6 1.513(3) . ?
C3 C7 1.533(3) . ?
C4 H4A 0.9900 . ?
C4 H4B 0.9900 . ?
C5 H5A 0.9800 . ?
C5 H5B 0.9800 . ?
C5 H5C 0.9800 . ?
C6 H6A 0.9800 . ?
C6 H6B 0.9800 . ?
C6 H6C 0.9800 . ?
C7 H7A 0.9800 . ?
C7 H7B 0.9800 . ?
C7 H7C 0.9800 . ?
C8 H8A 0.9900 . ?
C8 H8B 0.9900 . ?
C8 C9 1.523(3) . ?
C9 H9A 0.9900 . ?
C9 H9B 0.9900 . ?
C9 C10 1.510(2) . ?
C10 C11 1.390(2) . ?
C10 C15 1.392(2) . ?
C11 H11 0.9500 . ?
C11 C12 1.389(2) . ?
C12 H12 0.9500 . ?
C12 C13 1.386(2) . ?
C13 C14 1.391(2) . ?
C14 H14 0.9500 . ?
C14 C15 1.388(2) . ?
C15 H15 0.9500 . ?

loop_
_geom_torsion_atom_site_label_1
_geom_torsion_atom_site_label_2
_geom_torsion_atom_site_label_3
_geom_torsion_atom_site_label_4
_geom_torsion
_geom_torsion_site_symmetry_1
_geom_torsion_site_symmetry_2
_geom_torsion_site_symmetry_3
_geom_torsion_site_symmetry_4
_geom_torsion_publ_flag
O1 C2 C3 C4 -134.88(15) . . . . ?
O1 C2 C3 C6 104.1(2) . . . . ?
O1 C2 C3 C7 -24.2(2) . . . . ?
O2 C13 C14 C15 178.05(16) . . . . ?
N1 C1 C2 O1 -44.7(3) . . . . ?
N1 C1 C2 C3 -160.6(2) . . . . ?
N1 C1 C2 C5 84.0(2) . . . . ?
N1 C1 C4 C3 160.1(2) . . . . ?
N1 C8 C9 C10 -173.89(15) . . . . ?
C1 N1 C8 C9 -150.04(17) . . . . ?
C1 C2 C3 C4 -16.21(13) . . . . ?
C1 C2 C3 C6 -137.21(19) . . . . ?
C1 C2 C3 C7 94.44(16) . . . . ?
C2 C1 C4 C3 -16.81(14) . . . . ?
C2 C3 C4 C1 16.25(13) . . . . ?
C4 C1 C2 O1 132.56(16) . . . . ?
C4 C1 C2 C3 16.72(14) . . . . ?
C4 C1 C2 C5 -98.66(17) . . . . ?
C5 C2 C3 C4 95.71(17) . . . . ?
C5 C2 C3 C6 -25.3(2) . . . . ?
C5 C2 C3 C7 -153.64(17) . . . . ?
C6 C3 C4 C1 138.97(18) . . . . ?
C7 C3 C4 C1 -94.68(16) . . . . ?
C8 N1 C1 C2 -177.67(18) . . . . ?
C8 N1 C1 C4 6.3(3) . . . . ?
C8 C9 C10 C11 -114.86(18) . . . . ?
C8 C9 C10 C15 63.0(2) . . . . ?
C9 C10 C11 C12 176.56(16) . . . . ?
C9 C10 C15 C14 -176.00(16) . . . . ?
C10 C11 C12 C13 -0.8(3) . . . . ?
C11 C10 C15 C14 2.0(3) . . . . ?
C11 C12 C13 O2 -177.47(15) . . . . ?
C11 C12 C13 C14 2.5(2) . . . . ?
C12 C13 C14 C15 -1.9(3) . . . . ?
C13 C14 C15 C10 -0.4(3) . . . . ?
C15 C10 C11 C12 -1.4(3) . . . . ?
